data_4312517
loop_
_publ_author_name
'Magdalena M. Makowska-Grzyska'
'Ewa Szajna'
'Crystal Shipley'
'Atta M. Arif'
'Michael H. Mitchell'
'Jason A. Halfen'
'Lisa M. Berreau'

_publ_section_title
;
 First Row Divalent Transition Metal Complexes of Aryl-Appended
 Tris((pyridyl)methyl)amine Ligands: Syntheses, Structures,
 Electrochemistry, and Hydroxamate Binding Properties
;
_journal_name_full 'Inorganic Chemistry'
_journal_page_first 7472
_journal_page_last 7488
_journal_paper_doi 10.1021/ic034810y
_journal_volume 42
_journal_year 2003
_chemical_formula_sum 'C34 H37 Cl2 N5 Ni O10'
_chemical_formula_weight 805.30
_chemical_name_systematic
;
 ?
;
_space_group_IT_number 29
_symmetry_cell_setting orthorhombic
_symmetry_space_group_name_Hall 'P 2c -2ac'
_symmetry_space_group_name_H-M 'P c a 21'
_atom_sites_solution_hydrogens geom
_atom_sites_solution_primary direct
_atom_sites_solution_secondary difmap
_audit_creation_method SHELXL-97
_cell_angle_alpha 90.00
_cell_angle_beta 90.00
_cell_angle_gamma 90.00
_cell_formula_units_Z 4
_cell_length_a 20.2150(2)
_cell_length_b 14.4727(2)
_cell_length_c 12.3174(4)
_cell_measurement_reflns_used 4484
_cell_measurement_temperature 150(1)
_cell_measurement_theta_max 27.485
_cell_measurement_theta_min 1.018
_cell_volume 3603.65(13)
_computing_cell_refinement DENZO-SMN
_computing_data_collection 'Nonius COLLECT'
_computing_data_reduction DENZO-SMN
_computing_molecular_graphics 'WinGx, Ortep3'
_computing_structure_refinement 'SHELXL-97 (Sheldrick, 1997)'
_computing_structure_solution SIR97
_diffrn_ambient_temperature 150(1)
_diffrn_measured_fraction_theta_full 0.996
_diffrn_measured_fraction_theta_max 0.996
_diffrn_measurement_device_type 'Nonius KappaCCD Diffractometer'
_diffrn_measurement_method 'Phi plus Omega scan'
_diffrn_radiation_monochromator graphite
_diffrn_radiation_source 'fine-focus sealed tube'
_diffrn_radiation_type MoK\a
_diffrn_radiation_wavelength 0.71073
_diffrn_reflns_av_R_equivalents 0.0000
_diffrn_reflns_av_sigmaI/netI 0.0442
_diffrn_reflns_limit_h_max 26
_diffrn_reflns_limit_h_min -26
_diffrn_reflns_limit_k_max 18
_diffrn_reflns_limit_k_min -18
_diffrn_reflns_limit_l_max 15
_diffrn_reflns_limit_l_min -15
_diffrn_reflns_number 7953
_diffrn_reflns_theta_full 27.48
_diffrn_reflns_theta_max 27.48
_diffrn_reflns_theta_min 2.99
_diffrn_standards_decay_% <2.0
_exptl_absorpt_coefficient_mu 0.751
_exptl_absorpt_correction_T_max 0.8644
_exptl_absorpt_correction_T_min 0.7791
_exptl_absorpt_correction_type multi-scan
_exptl_absorpt_process_details 'DENZO-SMN (Otwinowski & Minor, 1997)'
_exptl_crystal_colour 'pale purple'
_exptl_crystal_density_diffrn 1.484
_exptl_crystal_density_method 'not measured'
_exptl_crystal_description prism
_exptl_crystal_F_000 1672
_exptl_crystal_size_max 0.35
_exptl_crystal_size_mid 0.28
_exptl_crystal_size_min 0.20
_refine_diff_density_max 0.867
_refine_diff_density_min -0.586
_refine_diff_density_rms 0.088
_refine_ls_abs_structure_details 'Flack H D (1983), Acta Cryst. A39, 876-881'
_refine_ls_abs_structure_Flack 0.43(2)
_refine_ls_extinction_method none
_refine_ls_goodness_of_fit_ref 1.119
_refine_ls_hydrogen_treatment mixed
_refine_ls_matrix_type full
_refine_ls_number_parameters 513
_refine_ls_number_reflns 7953
_refine_ls_number_restraints 62
_refine_ls_restrained_S_all 1.131
_refine_ls_R_factor_all 0.0710
_refine_ls_R_factor_gt 0.0613
_refine_ls_shift/su_max 0.000
_refine_ls_shift/su_mean 0.000
_refine_ls_structure_factor_coef Fsqd
_refine_ls_weighting_details 'calc w=1/[\s^2^(Fo^2^)+(0.0482P)^2^+7.7072P] where P=(Fo^2^+2Fc^2^)/3'
_refine_ls_weighting_scheme calc
_refine_ls_wR_factor_gt 0.1468
_refine_ls_wR_factor_ref 0.1524
_reflns_number_gt 7077
_reflns_number_total 7953
_reflns_threshold_expression >2sigma(I)
_cod_data_source_file ic034810ysi20030712_122956_04.cif
_cod_data_source_block usu060(3(CH3OH)
_cod_depositor_comments
;
The following automatic conversions were performed:

'_exptl_absorpt_correction_type' value 'Multi-scan' changed to
'multi-scan' according to the built-in table from CIF Core dictionary
named 'cif_core.dic' version 2.4.1 from 2010-06-29.

Automatic conversion script
Id: cif_fix_values 1646 2011-03-28 12:23:43Z adriana 
;
_cod_database_code 4312517

loop_
_symmetry_equiv_pos_as_xyz
'x, y, z'
'-x, -y, z+1/2'
'-x+1/2, y, z+1/2'
'x+1/2, -y, z'

loop_
_atom_site_label
_atom_site_type_symbol
_atom_site_fract_x
_atom_site_fract_y
_atom_site_fract_z
_atom_site_U_iso_or_equiv
_atom_site_adp_type
_atom_site_occupancy
_atom_site_symmetry_multiplicity
_atom_site_calc_flag
_atom_site_refinement_flags
_atom_site_disorder_assembly
_atom_site_disorder_group
Ni1 Ni 0.45160(2) 0.24136(3) 0.47918(6) 0.02812(14) Uani 1 1 d . . .
N1 N 0.44197(17) 0.3829(2) 0.4658(3) 0.0266(8) Uani 1 1 d . . .
N2 N 0.34969(19) 0.2458(2) 0.5029(4) 0.0339(10) Uani 1 1 d . . .
N3 N 0.4415(2) 0.2315(3) 0.6581(4) 0.0352(10) Uani 1 1 d . . .
N4 N 0.4224(2) 0.2381(3) 0.3072(4) 0.0353(10) Uani 1 1 d . . .
N5 N 0.55244(18) 0.2444(3) 0.4670(5) 0.0344(9) Uani 1 1 d . . .
O1 O 0.45401(16) 0.0976(2) 0.4851(4) 0.0374(7) Uani 1 1 d D . .
H1A H 0.412(2) 0.072(4) 0.447(5) 0.056 Uiso 1 1 d D . .
Cl1 Cl 0.31559(6) 0.02133(9) 0.10869(11) 0.0408(3) Uani 1 1 d DU . .
O2 O 0.3196(3) -0.0711(4) 0.0778(7) 0.109(2) Uani 1 1 d DU . .
O3 O 0.3766(2) 0.0504(4) 0.1531(4) 0.0700(14) Uani 1 1 d DU . .
O4 O 0.2637(3) 0.0321(4) 0.1885(4) 0.0751(16) Uani 1 1 d DU . .
O5 O 0.3004(3) 0.0812(4) 0.0197(4) 0.0833(17) Uani 1 1 d DU . .
Cl2 Cl 0.16724(6) 0.46367(9) 0.32665(11) 0.0406(3) Uani 1 1 d DU . .
O6 O 0.1175(9) 0.4023(13) 0.320(2) 0.155(9) Uani 0.50 1 d PDU A 1
O7 O 0.2224(9) 0.4379(18) 0.271(2) 0.206(13) Uani 0.50 1 d PDU A 1
O8 O 0.1850(12) 0.4899(14) 0.4349(10) 0.149(9) Uani 0.50 1 d PDU A 1
O9 O 0.1607(13) 0.5558(8) 0.2919(18) 0.166(9) Uani 0.50 1 d PDU A 1
O6' O 0.1920(10) 0.3815(10) 0.3596(11) 0.136(7) Uani 0.50 1 d PDU A 2
O7' O 0.2046(9) 0.4898(13) 0.2390(12) 0.115(6) Uani 0.50 1 d PDU A 2
O8' O 0.1514(8) 0.5259(13) 0.4047(16) 0.141(9) Uani 0.50 1 d PDU A 2
O9' O 0.1060(6) 0.4580(14) 0.2651(13) 0.110(6) Uani 0.50 1 d PDU A 2
O10 O 0.3852(3) -0.0177(4) 0.3667(4) 0.0691(14) Uani 1 1 d . . .
H10A H 0.3756 0.0028 0.3049 0.104 Uiso 1 1 calc R . .
C1 C 0.4881(3) 0.4428(4) 0.4295(4) 0.0347(10) Uani 1 1 d . . .
H1 H 0.5306 0.4207 0.4093 0.042 Uiso 1 1 calc R . .
C2 C 0.4743(3) 0.5345(4) 0.4218(4) 0.0401(12) Uani 1 1 d . . .
H2 H 0.5075 0.5770 0.3997 0.048 Uiso 1 1 calc R . .
C3 C 0.4111(3) 0.5653(4) 0.4465(4) 0.0480(14) Uani 1 1 d . . .
H3 H 0.4007 0.6291 0.4398 0.058 Uiso 1 1 calc R . .
C4 C 0.3641(3) 0.5049(3) 0.4803(6) 0.0455(12) Uani 1 1 d . . .
H4 H 0.3205 0.5254 0.4958 0.055 Uiso 1 1 calc R . .
C5 C 0.3810(2) 0.4119(3) 0.4918(4) 0.0367(10) Uani 1 1 d . . .
C6 C 0.3328(3) 0.3425(4) 0.5380(4) 0.0388(11) Uani 1 1 d . . .
H6A H 0.3336 0.3460 0.6182 0.047 Uiso 1 1 calc R . .
H6B H 0.2875 0.3579 0.5134 0.047 Uiso 1 1 calc R . .
C7 C 0.3334(2) 0.1811(4) 0.5929(4) 0.0370(11) Uani 1 1 d . . .
H7A H 0.3336 0.1168 0.5653 0.044 Uiso 1 1 calc R . .
H7B H 0.2886 0.1948 0.6208 0.044 Uiso 1 1 calc R . .
C8 C 0.3828(3) 0.1903(4) 0.6830(4) 0.0362(11) Uani 1 1 d . . .
C9 C 0.3691(3) 0.1553(4) 0.7865(5) 0.0413(12) Uani 1 1 d . . .
H9 H 0.3271 0.1291 0.8020 0.050 Uiso 1 1 calc R . .
C10 C 0.4162(3) 0.1593(4) 0.8640(5) 0.0524(15) Uani 1 1 d . . .
H10 H 0.4085 0.1337 0.9339 0.063 Uiso 1 1 calc R . .
C11 C 0.4761(3) 0.2013(4) 0.8399(5) 0.0472(13) Uani 1 1 d . . .
H11 H 0.5099 0.2050 0.8934 0.057 Uiso 1 1 calc R . .
C12 C 0.4865(3) 0.2381(3) 0.7371(4) 0.0333(11) Uani 1 1 d . . .
C13 C 0.5476(2) 0.2903(4) 0.7170(4) 0.0327(10) Uani 1 1 d . . .
C14 C 0.5452(3) 0.3788(4) 0.6768(4) 0.0386(11) Uani 1 1 d . . .
H14 H 0.5038 0.4053 0.6580 0.046 Uiso 1 1 calc R . .
C15 C 0.6028(4) 0.4296(5) 0.6634(5) 0.0587(18) Uani 1 1 d . . .
H15 H 0.6009 0.4905 0.6346 0.070 Uiso 1 1 calc R . .
C16 C 0.6627(4) 0.3915(7) 0.6919(7) 0.079(3) Uani 1 1 d . . .
H16 H 0.7021 0.4264 0.6821 0.095 Uiso 1 1 calc R . .
C17 C 0.6668(3) 0.3046(7) 0.7340(6) 0.066(2) Uani 1 1 d . . .
H17 H 0.7084 0.2795 0.7547 0.080 Uiso 1 1 calc R . .
C18 C 0.6095(3) 0.2534(5) 0.7461(5) 0.0551(16) Uani 1 1 d . . .
H18 H 0.6120 0.1924 0.7744 0.066 Uiso 1 1 calc R . .
C19 C 0.3174(3) 0.2219(4) 0.4006(5) 0.0432(12) Uani 1 1 d . . .
H19A H 0.2729 0.2506 0.3984 0.052 Uiso 1 1 calc R . .
H19B H 0.3117 0.1541 0.3964 0.052 Uiso 1 1 calc R . .
C20 C 0.3572(3) 0.2546(4) 0.3044(4) 0.0395(12) Uani 1 1 d . . .
C21 C 0.3265(3) 0.2967(4) 0.2173(5) 0.0483(14) Uani 1 1 d . . .
H21 H 0.2806 0.3106 0.2194 0.058 Uiso 1 1 calc R . .
C22 C 0.3637(3) 0.3180(4) 0.1283(6) 0.0606(19) Uani 1 1 d . . .
H22 H 0.3439 0.3481 0.0680 0.073 Uiso 1 1 calc R . .
C23 C 0.4318(3) 0.2954(4) 0.1257(5) 0.0479(14) Uani 1 1 d . . .
H23 H 0.4579 0.3068 0.0630 0.057 Uiso 1 1 calc R . .
C24 C 0.4589(3) 0.2561(3) 0.2181(5) 0.0365(12) Uani 1 1 d . . .
C25 C 0.5296(3) 0.2255(4) 0.2150(4) 0.0349(11) Uani 1 1 d . . .
C26 C 0.5782(3) 0.2878(5) 0.1801(5) 0.0492(14) Uani 1 1 d . . .
H26 H 0.5669 0.3502 0.1654 0.059 Uiso 1 1 calc R . .
C27 C 0.6417(4) 0.2583(5) 0.1672(6) 0.0606(18) Uani 1 1 d . . .
H27 H 0.6742 0.3000 0.1407 0.073 Uiso 1 1 calc R . .
C28 C 0.6595(3) 0.1685(5) 0.1923(6) 0.0620(19) Uani 1 1 d . . .
H28 H 0.7043 0.1495 0.1852 0.074 Uiso 1 1 calc R . .
C29 C 0.6117(3) 0.1055(5) 0.2282(6) 0.0581(16) Uani 1 1 d . . .
H29 H 0.6236 0.0435 0.2441 0.070 Uiso 1 1 calc R . .
C30 C 0.5458(3) 0.1349(4) 0.2402(5) 0.0447(13) Uani 1 1 d . . .
H30 H 0.5129 0.0933 0.2654 0.054 Uiso 1 1 calc R . .
C31 C 0.5065(3) 0.0448(4) 0.5295(6) 0.0498(14) Uani 1 1 d . . .
H31A H 0.5149 0.0648 0.6042 0.075 Uiso 1 1 calc R . .
H31B H 0.5465 0.0538 0.4858 0.075 Uiso 1 1 calc R . .
H31C H 0.4944 -0.0208 0.5291 0.075 Uiso 1 1 calc R . .
C32 C 0.6075(2) 0.2498(3) 0.4611(4) 0.0342(11) Uani 1 1 d . . .
C33 C 0.6802(2) 0.2578(4) 0.4528(5) 0.0463(15) Uani 1 1 d . . .
H33A H 0.6924 0.3229 0.4433 0.069 Uiso 1 1 calc R . .
H33B H 0.6958 0.2221 0.3903 0.069 Uiso 1 1 calc R . .
H33C H 0.7007 0.2339 0.5192 0.069 Uiso 1 1 calc R . .
C34 C 0.3275(4) -0.0591(5) 0.4149(6) 0.0669(19) Uani 1 1 d . . .
H34A H 0.3309 -0.1265 0.4100 0.100 Uiso 1 1 calc R . .
H34B H 0.2879 -0.0382 0.3762 0.100 Uiso 1 1 calc R . .
H34C H 0.3246 -0.0407 0.4914 0.100 Uiso 1 1 calc R . .

loop_
_atom_site_aniso_label
_atom_site_aniso_U_11
_atom_site_aniso_U_22
_atom_site_aniso_U_33
_atom_site_aniso_U_23
_atom_site_aniso_U_13
_atom_site_aniso_U_12
Ni1 0.0200(2) 0.0284(3) 0.0360(3) -0.0081(3) 0.0024(3) -0.0008(2)
N1 0.0246(16) 0.0305(17) 0.025(2) -0.0094(16) -0.0002(15) -0.0018(13)
N2 0.0230(17) 0.027(2) 0.051(3) -0.0006(18) 0.0007(17) -0.0016(14)
N3 0.035(2) 0.035(2) 0.036(2) -0.0098(18) 0.0136(18) -0.0076(18)
N4 0.036(2) 0.032(2) 0.037(2) -0.0123(17) -0.0039(19) 0.0007(17)
N5 0.0268(17) 0.043(2) 0.034(2) -0.0106(17) 0.0012(19) 0.0008(16)
O1 0.0348(16) 0.0332(15) 0.0441(19) 0.000(2) -0.0070(17) 0.0011(13)
Cl1 0.0375(6) 0.0372(6) 0.0476(7) 0.0029(5) 0.0076(5) 0.0037(5)
O2 0.092(4) 0.055(3) 0.179(7) -0.048(4) 0.025(5) 0.006(3)
O3 0.051(3) 0.092(4) 0.067(3) -0.022(3) -0.004(2) -0.003(2)
O4 0.061(3) 0.089(4) 0.076(3) 0.027(3) 0.037(3) 0.017(3)
O5 0.072(3) 0.119(4) 0.059(3) 0.042(3) 0.007(2) -0.003(3)
Cl2 0.0375(6) 0.0384(6) 0.0459(7) -0.0046(5) 0.0062(5) 0.0057(5)
O6 0.112(14) 0.131(13) 0.22(2) -0.091(14) 0.082(14) -0.088(12)
O7 0.087(12) 0.22(2) 0.31(3) -0.09(2) 0.117(17) 0.014(12)
O8 0.23(2) 0.144(16) 0.076(8) 0.016(8) -0.036(11) -0.071(15)
O9 0.29(3) 0.052(7) 0.153(16) 0.020(9) -0.072(18) 0.018(9)
O6' 0.208(16) 0.105(10) 0.094(10) 0.062(8) 0.053(10) 0.108(11)
O7' 0.117(11) 0.129(13) 0.097(10) 0.038(9) 0.035(9) -0.066(11)
O8' 0.112(12) 0.147(15) 0.164(16) -0.140(15) -0.012(10) 0.037(10)
O9' 0.049(6) 0.183(18) 0.100(12) -0.057(10) -0.023(6) 0.016(8)
O10 0.086(4) 0.063(3) 0.058(3) -0.011(2) -0.015(3) -0.016(3)
C1 0.036(2) 0.039(3) 0.029(2) -0.003(2) -0.001(2) -0.005(2)
C2 0.055(3) 0.037(3) 0.029(3) 0.010(2) -0.007(2) -0.009(2)
C3 0.074(4) 0.037(3) 0.033(3) 0.006(2) 0.005(3) 0.008(3)
C4 0.046(3) 0.038(3) 0.052(3) 0.000(3) 0.013(3) 0.006(2)
C5 0.043(3) 0.038(2) 0.029(2) -0.003(2) 0.000(2) 0.0017(19)
C6 0.037(3) 0.038(3) 0.041(3) -0.005(2) 0.002(2) 0.007(2)
C7 0.028(2) 0.043(3) 0.039(3) -0.001(2) 0.005(2) -0.006(2)
C8 0.037(3) 0.044(3) 0.027(2) -0.006(2) 0.008(2) -0.009(2)
C9 0.045(3) 0.036(3) 0.044(3) -0.001(2) 0.018(2) -0.008(2)
C10 0.071(4) 0.051(3) 0.034(3) 0.007(2) 0.007(3) -0.015(3)
C11 0.058(3) 0.049(3) 0.034(3) 0.011(2) 0.003(3) 0.000(3)
C12 0.048(3) 0.029(2) 0.023(2) -0.0045(18) 0.008(2) -0.001(2)
C13 0.039(3) 0.037(3) 0.022(2) -0.0056(19) -0.0023(19) -0.002(2)
C14 0.047(3) 0.040(3) 0.029(2) -0.007(2) 0.004(2) -0.009(2)
C15 0.078(5) 0.063(4) 0.035(3) -0.007(3) 0.002(3) -0.036(4)
C16 0.049(4) 0.121(7) 0.066(5) -0.027(5) 0.007(3) -0.035(4)
C17 0.035(3) 0.117(7) 0.046(4) -0.003(4) -0.013(3) -0.004(4)
C18 0.049(4) 0.077(5) 0.039(3) 0.001(3) -0.003(3) 0.013(3)
C19 0.033(3) 0.047(3) 0.050(3) -0.008(3) 0.000(2) -0.002(2)
C20 0.035(3) 0.047(3) 0.037(3) -0.017(2) -0.006(2) 0.003(2)
C21 0.046(3) 0.059(4) 0.041(3) -0.005(3) -0.013(3) 0.005(3)
C22 0.066(4) 0.047(4) 0.069(5) 0.014(3) -0.041(4) -0.008(3)
C23 0.070(4) 0.042(3) 0.032(3) 0.002(2) -0.006(3) -0.006(3)
C24 0.045(3) 0.024(2) 0.041(3) -0.003(2) -0.010(2) -0.002(2)
C25 0.039(3) 0.039(3) 0.026(2) -0.0026(19) 0.003(2) -0.004(2)
C26 0.052(4) 0.059(4) 0.036(3) 0.009(3) 0.003(3) -0.008(3)
C27 0.061(4) 0.071(5) 0.050(4) 0.003(3) 0.017(3) -0.012(3)
C28 0.045(3) 0.079(5) 0.061(4) -0.024(4) 0.014(3) 0.004(3)
C29 0.062(4) 0.053(4) 0.060(4) -0.017(3) 0.001(3) 0.017(3)
C30 0.050(3) 0.044(3) 0.040(3) -0.011(2) 0.006(2) 0.011(2)
C31 0.050(3) 0.033(3) 0.066(4) 0.002(3) 0.007(3) 0.010(2)
C32 0.023(2) 0.041(2) 0.038(3) -0.0034(19) 0.0059(19) 0.0007(18)
C33 0.023(2) 0.061(3) 0.055(4) -0.002(3) 0.006(2) -0.002(2)
C34 0.077(5) 0.068(5) 0.055(4) -0.011(3) 0.013(4) -0.009(4)

loop_
_atom_type_symbol
_atom_type_description
_atom_type_scat_dispersion_real
_atom_type_scat_dispersion_imag
_atom_type_scat_source
C C 0.0033 0.0016 'International Tables Vol C Tables 4.2.6.8 and 6.1.1.4'
H H 0.0000 0.0000 'International Tables Vol C Tables 4.2.6.8 and 6.1.1.4'
N N 0.0061 0.0033 'International Tables Vol C Tables 4.2.6.8 and 6.1.1.4'
O O 0.0106 0.0060 'International Tables Vol C Tables 4.2.6.8 and 6.1.1.4'
Cl Cl 0.1484 0.1585 'International Tables Vol C Tables 4.2.6.8 and 6.1.1.4'
Ni Ni 0.3393 1.1124 'International Tables Vol C Tables 4.2.6.8 and 6.1.1.4'

loop_
_geom_angle_atom_site_label_1
_geom_angle_atom_site_label_2
_geom_angle_atom_site_label_3
_geom_angle
_geom_angle_site_symmetry_1
_geom_angle_site_symmetry_3
_geom_angle_publ_flag
N5 Ni1 N1 93.85(15) . . ?
N5 Ni1 N2 175.12(19) . . ?
N1 Ni1 N2 83.53(14) . . ?
N5 Ni1 O1 90.03(15) . . ?
N1 Ni1 O1 175.17(14) . . ?
N2 Ni1 O1 92.81(14) . . ?
N5 Ni1 N4 101.4(2) . . ?
N1 Ni1 N4 85.36(15) . . ?
N2 Ni1 N4 82.54(17) . . ?
O1 Ni1 N4 91.06(17) . . ?
N5 Ni1 N3 99.6(2) . . ?
N1 Ni1 N3 97.71(16) . . ?
N2 Ni1 N3 76.80(18) . . ?
O1 Ni1 N3 84.46(17) . . ?
N4 Ni1 N3 158.59(16) . . ?
C5 N1 C1 120.9(4) . . ?
C5 N1 Ni1 112.2(3) . . ?
C1 N1 Ni1 126.8(3) . . ?
C19 N2 C7 113.3(4) . . ?
C19 N2 C6 111.5(4) . . ?
C7 N2 C6 108.7(4) . . ?
C19 N2 Ni1 108.3(3) . . ?
C7 N2 Ni1 107.7(3) . . ?
C6 N2 Ni1 107.1(3) . . ?
C12 N3 C8 117.4(5) . . ?
C12 N3 Ni1 131.1(4) . . ?
C8 N3 Ni1 109.4(3) . . ?
C20 N4 C24 118.9(5) . . ?
C20 N4 Ni1 106.5(3) . . ?
C24 N4 Ni1 129.3(4) . . ?
C32 N5 Ni1 177.1(4) . . ?
C31 O1 Ni1 124.7(3) . . ?
C31 O1 H1A 126(4) . . ?
Ni1 O1 H1A 109(4) . . ?
O2 Cl1 O3 109.9(4) . . ?
O2 Cl1 O5 112.6(5) . . ?
O3 Cl1 O5 107.6(3) . . ?
O2 Cl1 O4 109.4(4) . . ?
O3 Cl1 O4 109.8(3) . . ?
O5 Cl1 O4 107.5(3) . . ?
O6 Cl2 O6' 73.4(13) . . ?
O6 Cl2 O8' 107.8(12) . . ?
O6' Cl2 O8' 117.3(12) . . ?
O6 Cl2 O7 113.7(13) . . ?
O6' Cl2 O7 66.7(13) . . ?
O8' Cl2 O7 137.0(13) . . ?
O6 Cl2 O7' 123.2(12) . . ?
O6' Cl2 O7' 105.9(10) . . ?
O8' Cl2 O7' 120.4(12) . . ?
O7 Cl2 O7' 39.5(13) . . ?
O6 Cl2 O9 122.6(14) . . ?
O6' Cl2 O9 163.6(14) . . ?
O8' Cl2 O9 64.2(12) . . ?
O7 Cl2 O9 100.6(14) . . ?
O7' Cl2 O9 63.3(12) . . ?
O6 Cl2 O8 114.7(12) . . ?
O6' Cl2 O8 82.0(11) . . ?
O8' Cl2 O8 39.0(10) . . ?
O7 Cl2 O8 109.5(14) . . ?
O7' Cl2 O8 121.5(12) . . ?
O9 Cl2 O8 93.2(10) . . ?
O6 Cl2 O9' 45.1(11) . . ?
O6' Cl2 O9' 115.0(11) . . ?
O8' Cl2 O9' 101.9(9) . . ?
O7 Cl2 O9' 115.0(14) . . ?
O7' Cl2 O9' 94.3(10) . . ?
O9 Cl2 O9' 79.4(11) . . ?
O8 Cl2 O9' 135.5(12) . . ?
C34 O10 H10A 109.5 . . ?
N1 C1 C2 120.5(5) . . ?
N1 C1 H1 119.7 . . ?
C2 C1 H1 119.7 . . ?
C1 C2 C3 119.2(5) . . ?
C1 C2 H2 120.4 . . ?
C3 C2 H2 120.4 . . ?
C4 C3 C2 120.3(5) . . ?
C4 C3 H3 119.8 . . ?
C2 C3 H3 119.8 . . ?
C3 C4 C5 118.7(5) . . ?
C3 C4 H4 120.6 . . ?
C5 C4 H4 120.6 . . ?
N1 C5 C4 120.2(4) . . ?
N1 C5 C6 118.4(4) . . ?
C4 C5 C6 121.4(4) . . ?
N2 C6 C5 111.3(4) . . ?
N2 C6 H6A 109.4 . . ?
C5 C6 H6A 109.4 . . ?
N2 C6 H6B 109.4 . . ?
C5 C6 H6B 109.4 . . ?
H6A C6 H6B 108.0 . . ?
N2 C7 C8 110.4(4) . . ?
N2 C7 H7A 109.6 . . ?
C8 C7 H7A 109.6 . . ?
N2 C7 H7B 109.6 . . ?
C8 C7 H7B 109.6 . . ?
H7A C7 H7B 108.1 . . ?
N3 C8 C9 122.4(5) . . ?
N3 C8 C7 116.8(4) . . ?
C9 C8 C7 120.7(5) . . ?
C10 C9 C8 119.3(5) . . ?
C10 C9 H9 120.3 . . ?
C8 C9 H9 120.3 . . ?
C9 C10 C11 118.9(5) . . ?
C9 C10 H10 120.6 . . ?
C11 C10 H10 120.6 . . ?
C10 C11 C12 119.7(6) . . ?
C10 C11 H11 120.2 . . ?
C12 C11 H11 120.2 . . ?
N3 C12 C11 122.3(5) . . ?
N3 C12 C13 119.1(5) . . ?
C11 C12 C13 118.5(5) . . ?
C14 C13 C18 118.5(5) . . ?
C14 C13 C12 120.8(5) . . ?
C18 C13 C12 120.5(5) . . ?
C13 C14 C15 120.6(6) . . ?
C13 C14 H14 119.7 . . ?
C15 C14 H14 119.7 . . ?
C16 C15 C14 119.6(7) . . ?
C16 C15 H15 120.2 . . ?
C14 C15 H15 120.2 . . ?
C17 C16 C15 121.3(7) . . ?
C17 C16 H16 119.3 . . ?
C15 C16 H16 119.3 . . ?
C16 C17 C18 119.0(7) . . ?
C16 C17 H17 120.5 . . ?
C18 C17 H17 120.5 . . ?
C17 C18 C13 120.9(7) . . ?
C17 C18 H18 119.6 . . ?
C13 C18 H18 119.6 . . ?
N2 C19 C20 111.4(4) . . ?
N2 C19 H19A 109.4 . . ?
C20 C19 H19A 109.4 . . ?
N2 C19 H19B 109.4 . . ?
C20 C19 H19B 109.4 . . ?
H19A C19 H19B 108.0 . . ?
N4 C20 C21 122.7(6) . . ?
N4 C20 C19 116.7(5) . . ?
C21 C20 C19 120.5(5) . . ?
C22 C21 C20 118.4(6) . . ?
C22 C21 H21 120.8 . . ?
C20 C21 H21 120.8 . . ?
C21 C22 C23 120.1(5) . . ?
C21 C22 H22 119.9 . . ?
C23 C22 H22 119.9 . . ?
C24 C23 C22 117.4(6) . . ?
C24 C23 H23 121.3 . . ?
C22 C23 H23 121.3 . . ?
N4 C24 C23 122.2(5) . . ?
N4 C24 C25 119.1(5) . . ?
C23 C24 C25 118.6(5) . . ?
C30 C25 C26 120.8(6) . . ?
C30 C25 C24 120.0(5) . . ?
C26 C25 C24 119.2(5) . . ?
C27 C26 C25 119.7(6) . . ?
C27 C26 H26 120.2 . . ?
C25 C26 H26 120.2 . . ?
C26 C27 C28 120.9(6) . . ?
C26 C27 H27 119.5 . . ?
C28 C27 H27 119.5 . . ?
C27 C28 C29 120.1(6) . . ?
C27 C28 H28 119.9 . . ?
C29 C28 H28 119.9 . . ?
C28 C29 C30 119.3(6) . . ?
C28 C29 H29 120.3 . . ?
C30 C29 H29 120.3 . . ?
C25 C30 C29 119.1(6) . . ?
C25 C30 H30 120.4 . . ?
C29 C30 H30 120.4 . . ?
O1 C31 H31A 109.5 . . ?
O1 C31 H31B 109.5 . . ?
H31A C31 H31B 109.5 . . ?
O1 C31 H31C 109.5 . . ?
H31A C31 H31C 109.5 . . ?
H31B C31 H31C 109.5 . . ?
N5 C32 C33 179.4(7) . . ?
C32 C33 H33A 109.5 . . ?
C32 C33 H33B 109.5 . . ?
H33A C33 H33B 109.5 . . ?
C32 C33 H33C 109.5 . . ?
H33A C33 H33C 109.5 . . ?
H33B C33 H33C 109.5 . . ?
O10 C34 H34A 109.5 . . ?
O10 C34 H34B 109.5 . . ?
H34A C34 H34B 109.5 . . ?
O10 C34 H34C 109.5 . . ?
H34A C34 H34C 109.5 . . ?
H34B C34 H34C 109.5 . . ?

loop_
_geom_bond_atom_site_label_1
_geom_bond_atom_site_label_2
_geom_bond_distance
_geom_bond_site_symmetry_2
_geom_bond_publ_flag
Ni1 N5 2.044(4) . ?
Ni1 N1 2.065(4) . ?
Ni1 N2 2.082(4) . ?
Ni1 O1 2.083(3) . ?
Ni1 N4 2.200(5) . ?
Ni1 N3 2.218(5) . ?
N1 C5 1.339(6) . ?
N1 C1 1.349(6) . ?
N2 C19 1.460(7) . ?
N2 C7 1.488(6) . ?
N2 C6 1.504(6) . ?
N3 C12 1.336(8) . ?
N3 C8 1.363(7) . ?
N4 C20 1.339(7) . ?
N4 C24 1.347(8) . ?
N5 C32 1.119(6) . ?
O1 C31 1.417(6) . ?
O1 H1A 1.03(2) . ?
Cl1 O2 1.393(5) . ?
Cl1 O3 1.414(5) . ?
Cl1 O5 1.431(5) . ?
Cl1 O4 1.447(4) . ?
Cl2 O6 1.343(10) . ?
Cl2 O6' 1.352(9) . ?
Cl2 O8' 1.356(9) . ?
Cl2 O7 1.359(11) . ?
Cl2 O7' 1.370(10) . ?
Cl2 O9 1.407(11) . ?
Cl2 O8 1.432(12) . ?
Cl2 O9' 1.454(10) . ?
O10 C34 1.439(9) . ?
O10 H10A 0.8400 . ?
C1 C2 1.360(7) . ?
C1 H1 0.9500 . ?
C2 C3 1.387(8) . ?
C2 H2 0.9500 . ?
C3 C4 1.357(8) . ?
C3 H3 0.9500 . ?
C4 C5 1.396(7) . ?
C4 H4 0.9500 . ?
C5 C6 1.511(7) . ?
C6 H6A 0.9900 . ?
C6 H6B 0.9900 . ?
C7 C8 1.499(7) . ?
C7 H7A 0.9900 . ?
C7 H7B 0.9900 . ?
C8 C9 1.399(7) . ?
C9 C10 1.349(9) . ?
C9 H9 0.9500 . ?
C10 C11 1.388(9) . ?
C10 H10 0.9500 . ?
C11 C12 1.389(7) . ?
C11 H11 0.9500 . ?
C12 C13 1.468(7) . ?
C13 C14 1.373(8) . ?
C13 C18 1.407(8) . ?
C14 C15 1.386(8) . ?
C14 H14 0.9500 . ?
C15 C16 1.378(12) . ?
C15 H15 0.9500 . ?
C16 C17 1.362(12) . ?
C16 H16 0.9500 . ?
C17 C18 1.383(10) . ?
C17 H17 0.9500 . ?
C18 H18 0.9500 . ?
C19 C20 1.509(8) . ?
C19 H19A 0.9900 . ?
C19 H19B 0.9900 . ?
C20 C21 1.381(8) . ?
C21 C22 1.365(10) . ?
C21 H21 0.9500 . ?
C22 C23 1.414(10) . ?
C22 H22 0.9500 . ?
C23 C24 1.385(8) . ?
C23 H23 0.9500 . ?
C24 C25 1.498(8) . ?
C25 C30 1.387(8) . ?
C25 C26 1.400(8) . ?
C26 C27 1.361(10) . ?
C26 H26 0.9500 . ?
C27 C28 1.385(10) . ?
C27 H27 0.9500 . ?
C28 C29 1.401(10) . ?
C28 H28 0.9500 . ?
C29 C30 1.405(8) . ?
C29 H29 0.9500 . ?
C30 H30 0.9500 . ?
C31 H31A 0.9800 . ?
C31 H31B 0.9800 . ?
C31 H31C 0.9800 . ?
C32 C33 1.477(6) . ?
C33 H33A 0.9800 . ?
C33 H33B 0.9800 . ?
C33 H33C 0.9800 . ?
C34 H34A 0.9800 . ?
C34 H34B 0.9800 . ?
C34 H34C 0.9800 . ?

loop_
_geom_hbond_atom_site_label_D
_geom_hbond_atom_site_label_H
_geom_hbond_atom_site_label_A
_geom_hbond_distance_DH
_geom_hbond_distance_HA
_geom_hbond_distance_DA
_geom_hbond_angle_DHA
_geom_hbond_site_symmetry_A
O1 H1A O10 1.03(2) 1.72(4) 2.615(6) 143(5) .
O10 H10A O3 0.84 1.99 2.816(8) 166.0 .

loop_
_geom_torsion_atom_site_label_1
_geom_torsion_atom_site_label_2
_geom_torsion_atom_site_label_3
_geom_torsion_atom_site_label_4
_geom_torsion
_geom_torsion_site_symmetry_1
_geom_torsion_site_symmetry_2
_geom_torsion_site_symmetry_3
_geom_torsion_site_symmetry_4
_geom_torsion_publ_flag
N5 Ni1 N1 C5 -167.6(4) . . . . ?
N2 Ni1 N1 C5 8.3(3) . . . . ?
O1 Ni1 N1 C5 49(2) . . . . ?
N4 Ni1 N1 C5 91.3(4) . . . . ?
N3 Ni1 N1 C5 -67.4(4) . . . . ?
N5 Ni1 N1 C1 16.2(4) . . . . ?
N2 Ni1 N1 C1 -167.9(4) . . . . ?
O1 Ni1 N1 C1 -127(2) . . . . ?
N4 Ni1 N1 C1 -84.9(4) . . . . ?
N3 Ni1 N1 C1 116.4(4) . . . . ?
N5 Ni1 N2 C19 157(2) . . . . ?
N1 Ni1 N2 C19 99.7(3) . . . . ?
O1 Ni1 N2 C19 -77.1(3) . . . . ?
N4 Ni1 N2 C19 13.6(3) . . . . ?
N3 Ni1 N2 C19 -160.8(3) . . . . ?
N5 Ni1 N2 C7 -80(2) . . . . ?
N1 Ni1 N2 C7 -137.5(3) . . . . ?
O1 Ni1 N2 C7 45.7(3) . . . . ?
N4 Ni1 N2 C7 136.4(3) . . . . ?
N3 Ni1 N2 C7 -37.9(3) . . . . ?
N5 Ni1 N2 C6 37(2) . . . . ?
N1 Ni1 N2 C6 -20.7(3) . . . . ?
O1 Ni1 N2 C6 162.5(3) . . . . ?
N4 Ni1 N2 C6 -106.8(3) . . . . ?
N3 Ni1 N2 C6 78.8(3) . . . . ?
N5 Ni1 N3 C12 8.0(5) . . . . ?
N1 Ni1 N3 C12 -87.3(5) . . . . ?
N2 Ni1 N3 C12 -168.7(5) . . . . ?
O1 Ni1 N3 C12 97.1(5) . . . . ?
N4 Ni1 N3 C12 175.8(4) . . . . ?
N5 Ni1 N3 C8 -154.3(4) . . . . ?
N1 Ni1 N3 C8 110.4(4) . . . . ?
N2 Ni1 N3 C8 29.0(3) . . . . ?
O1 Ni1 N3 C8 -65.2(4) . . . . ?
N4 Ni1 N3 C8 13.4(6) . . . . ?
N5 Ni1 N4 C20 -167.9(3) . . . . ?
N1 Ni1 N4 C20 -74.9(3) . . . . ?
N2 Ni1 N4 C20 9.2(3) . . . . ?
O1 Ni1 N4 C20 101.9(3) . . . . ?
N3 Ni1 N4 C20 24.4(6) . . . . ?
N5 Ni1 N4 C24 -14.5(5) . . . . ?
N1 Ni1 N4 C24 78.5(4) . . . . ?
N2 Ni1 N4 C24 162.5(4) . . . . ?
O1 Ni1 N4 C24 -104.8(4) . . . . ?
N3 Ni1 N4 C24 177.8(4) . . . . ?
N1 Ni1 N5 C32 15(11) . . . . ?
N2 Ni1 N5 C32 -42(12) . . . . ?
O1 Ni1 N5 C32 -168(11) . . . . ?
N4 Ni1 N5 C32 101(11) . . . . ?
N3 Ni1 N5 C32 -84(11) . . . . ?
N5 Ni1 O1 C31 30.7(5) . . . . ?
N1 Ni1 O1 C31 174(2) . . . . ?
N2 Ni1 O1 C31 -145.4(5) . . . . ?
N4 Ni1 O1 C31 132.1(5) . . . . ?
N3 Ni1 O1 C31 -68.9(5) . . . . ?
C5 N1 C1 C2 2.1(7) . . . . ?
Ni1 N1 C1 C2 177.9(3) . . . . ?
N1 C1 C2 C3 -3.2(7) . . . . ?
C1 C2 C3 C4 1.4(8) . . . . ?
C2 C3 C4 C5 1.4(9) . . . . ?
C1 N1 C5 C4 0.8(8) . . . . ?
Ni1 N1 C5 C4 -175.6(5) . . . . ?
C1 N1 C5 C6 -176.5(4) . . . . ?
Ni1 N1 C5 C6 7.1(6) . . . . ?
C3 C4 C5 N1 -2.5(9) . . . . ?
C3 C4 C5 C6 174.7(6) . . . . ?
C19 N2 C6 C5 -89.2(5) . . . . ?
C7 N2 C6 C5 145.3(4) . . . . ?
Ni1 N2 C6 C5 29.2(5) . . . . ?
N1 C5 C6 N2 -25.3(6) . . . . ?
C4 C5 C6 N2 157.4(5) . . . . ?
C19 N2 C7 C8 162.2(4) . . . . ?
C6 N2 C7 C8 -73.2(5) . . . . ?
Ni1 N2 C7 C8 42.5(5) . . . . ?
C12 N3 C8 C9 -0.1(8) . . . . ?
Ni1 N3 C8 C9 164.9(4) . . . . ?
C12 N3 C8 C7 -178.4(5) . . . . ?
Ni1 N3 C8 C7 -13.3(6) . . . . ?
N2 C7 C8 N3 -18.4(7) . . . . ?
N2 C7 C8 C9 163.3(5) . . . . ?
N3 C8 C9 C10 -2.5(9) . . . . ?
C7 C8 C9 C10 175.7(6) . . . . ?
C8 C9 C10 C11 2.6(9) . . . . ?
C9 C10 C11 C12 -0.2(9) . . . . ?
C8 N3 C12 C11 2.6(8) . . . . ?
Ni1 N3 C12 C11 -158.5(4) . . . . ?
C8 N3 C12 C13 -173.8(5) . . . . ?
Ni1 N3 C12 C13 25.1(7) . . . . ?
C10 C11 C12 N3 -2.5(9) . . . . ?
C10 C11 C12 C13 173.9(5) . . . . ?
N3 C12 C13 C14 51.3(7) . . . . ?
C11 C12 C13 C14 -125.3(6) . . . . ?
N3 C12 C13 C18 -133.4(6) . . . . ?
C11 C12 C13 C18 50.1(7) . . . . ?
C18 C13 C14 C15 1.2(8) . . . . ?
C12 C13 C14 C15 176.6(5) . . . . ?
C13 C14 C15 C16 -0.8(9) . . . . ?
C14 C15 C16 C17 -0.4(11) . . . . ?
C15 C16 C17 C18 1.3(12) . . . . ?
C16 C17 C18 C13 -0.9(11) . . . . ?
C14 C13 C18 C17 -0.3(9) . . . . ?
C12 C13 C18 C17 -175.8(6) . . . . ?
C7 N2 C19 C20 -152.1(4) . . . . ?
C6 N2 C19 C20 84.8(5) . . . . ?
Ni1 N2 C19 C20 -32.8(5) . . . . ?
C24 N4 C20 C21 -5.7(8) . . . . ?
Ni1 N4 C20 C21 151.0(5) . . . . ?
C24 N4 C20 C19 172.3(4) . . . . ?
Ni1 N4 C20 C19 -31.0(5) . . . . ?
N2 C19 C20 N4 45.5(6) . . . . ?
N2 C19 C20 C21 -136.5(5) . . . . ?
N4 C20 C21 C22 3.4(9) . . . . ?
C19 C20 C21 C22 -174.5(6) . . . . ?
C20 C21 C22 C23 1.2(9) . . . . ?
C21 C22 C23 C24 -3.4(9) . . . . ?
C20 N4 C24 C23 3.3(7) . . . . ?
Ni1 N4 C24 C23 -147.3(4) . . . . ?
C20 N4 C24 C25 -171.4(4) . . . . ?
Ni1 N4 C24 C25 37.9(6) . . . . ?
C22 C23 C24 N4 1.1(8) . . . . ?
C22 C23 C24 C25 175.9(5) . . . . ?
N4 C24 C25 C30 50.8(7) . . . . ?
C23 C24 C25 C30 -124.1(6) . . . . ?
N4 C24 C25 C26 -133.1(5) . . . . ?
C23 C24 C25 C26 51.9(7) . . . . ?
C30 C25 C26 C27 2.2(9) . . . . ?
C24 C25 C26 C27 -173.9(6) . . . . ?
C25 C26 C27 C28 -2.5(10) . . . . ?
C26 C27 C28 C29 2.0(11) . . . . ?
C27 C28 C29 C30 -1.2(10) . . . . ?
C26 C25 C30 C29 -1.3(8) . . . . ?
C24 C25 C30 C29 174.7(5) . . . . ?
C28 C29 C30 C25 0.8(9) . . . . ?
Ni1 N5 C32 C33 -41(85) . . . . ?
